data_7238037
loop_
_publ_author_name
'Sui, Yan'
'Zhong, Ye-Shun'
'Wang, Jing-Jing'
'Xia, Qin'
'Wang, Liang-Jun'
'Liu, Dong-Sheng'

_publ_section_title
;
 A semiconducting organic--inorganic hybrid
 ([BrCH2CH2N(CH3)3]2+[CuBr4]2&#x2212;) with switchable dielectric
 properties derived from an unusual piston-like displacive movement
;
_journal_issue 45
_journal_name_full 'Journal of Materials Chemistry C'
_journal_page_first 14294
_journal_paper_doi 10.1039/C9TC05328J
_journal_volume 7
_journal_year 2019
_chemical_formula_moiety 'C10 H26 Br6 Cu N2'
_chemical_formula_sum 'C10 H26 Br6 Cu N2'
_chemical_formula_weight 717.33
_space_group_crystal_system monoclinic
_space_group_IT_number 14
_space_group_name_Hall '-P 2ybc'
_space_group_name_H-M_alt 'P 1 21/c 1'
_atom_sites_solution_hydrogens geom
_audit_creation_method SHELXL-2014
_audit_update_record
;
2019-09-27 deposited with the CCDC.	2019-10-24 downloaded from the CCDC.
;
_cell_angle_alpha 90
_cell_angle_beta 90.089(13)
_cell_angle_gamma 90
_cell_formula_units_Z 4
_cell_length_a 11.9733(16)
_cell_length_b 9.414(2)
_cell_length_c 19.243(3)
_cell_measurement_reflns_used 930
_cell_measurement_temperature 363.00(10)
_cell_measurement_theta_max 20.2570
_cell_measurement_theta_min 3.9680
_cell_volume 2169.0(6)
_computing_cell_refinement 'CrysAlisPro 1.171.38.43 (Rigaku OD, 2015)'
_computing_data_collection 'CrysAlisPro 1.171.38.43 (Rigaku OD, 2015)'
_computing_data_reduction 'CrysAlisPro 1.171.38.43 (Rigaku OD, 2015)'
_computing_structure_refinement 'SHELXL-2014 (Sheldrick, 2014)'
_computing_structure_solution 'SHELXL-2014 (Sheldrick, 2014)'
_diffrn_ambient_temperature 363.00(10)
_diffrn_measured_fraction_theta_full 0.978
_diffrn_measured_fraction_theta_max 0.976
_diffrn_measurement_device_type 'SuperNova, Single source at offset, EosS2'
_diffrn_radiation_type MoK\a
_diffrn_radiation_wavelength 0.71073
_diffrn_reflns_av_R_equivalents 0.0982
_diffrn_reflns_av_unetI/netI 0.2153
_diffrn_reflns_Laue_measured_fraction_full 0.978
_diffrn_reflns_Laue_measured_fraction_max 0.976
_diffrn_reflns_limit_h_max 14
_diffrn_reflns_limit_h_min -9
_diffrn_reflns_limit_k_max 11
_diffrn_reflns_limit_k_min -6
_diffrn_reflns_limit_l_max 23
_diffrn_reflns_limit_l_min -22
_diffrn_reflns_number 6979
_diffrn_reflns_point_group_measured_fraction_full 0.978
_diffrn_reflns_point_group_measured_fraction_max 0.976
_diffrn_reflns_theta_full 25.242
_diffrn_reflns_theta_max 25.496
_diffrn_reflns_theta_min 3.403
_diffrn_source 'micro-focus sealed X-ray tube'
_exptl_absorpt_coefficient_mu 12.052
_exptl_absorpt_correction_T_max 1.00000
_exptl_absorpt_correction_T_min 0.07173
_exptl_absorpt_correction_type multi-scan
_exptl_absorpt_process_details
;
CrysAlisPro 1.171.39.46 (Rigaku Oxford Diffraction, 2018)
Empirical absorption correction using spherical harmonics,
 implemented in SCALE3 ABSPACK scaling algorithm.
;
_exptl_crystal_colour brown
_exptl_crystal_density_diffrn 2.197
_exptl_crystal_description block
_exptl_crystal_F_000 1356
_exptl_crystal_size_max 0.450
_exptl_crystal_size_mid 0.290
_exptl_crystal_size_min 0.210
_refine_diff_density_max 0.980
_refine_diff_density_min -0.738
_refine_diff_density_rms 0.175
_refine_ls_extinction_coef 0.00032(6)
_refine_ls_extinction_expression Fc^*^=kFc[1+0.001xFc^2^\l^3^/sin(2\q)]^-1/4^
_refine_ls_extinction_method SHELXL
_refine_ls_goodness_of_fit_ref 0.923
_refine_ls_hydrogen_treatment constr
_refine_ls_matrix_type full
_refine_ls_number_parameters 179
_refine_ls_number_reflns 3943
_refine_ls_number_restraints 0
_refine_ls_restrained_S_all 0.923
_refine_ls_R_factor_all 0.2230
_refine_ls_R_factor_gt 0.0798
_refine_ls_shift/su_max 0.000
_refine_ls_shift/su_mean 0.000
_refine_ls_structure_factor_coef Fsqd
_refine_ls_weighting_details 'w=1/[\s^2^(Fo^2^)+(0.0167P)^2^] where P=(Fo^2^+2Fc^2^)/3'
_refine_ls_weighting_scheme calc
_refine_ls_wR_factor_gt 0.1082
_refine_ls_wR_factor_ref 0.1458
_reflns_Friedel_coverage 0.000
_reflns_number_gt 1556
_reflns_number_total 3943
_reflns_threshold_expression 'I > 2\s(I)'
_cod_data_source_file c9tc05328j1.cif
_cod_data_source_block p21c_CCDC1
_cod_original_cell_volume 2168.9(7)
_cod_original_sg_symbol_H-M 'P 21/c'
_cod_database_code 7238037
_shelx_space_group_comment
;
The symmetry employed for this shelxl refinement is uniquely defined
by the following loop, which should always be used as a source of
symmetry information in preference to the above space-group names.
They are only intended as comments.
;
_shelx_estimated_absorpt_t_min 0.074
_shelx_estimated_absorpt_t_max 0.186
_shelxl_version_number 2014-3

loop_
_space_group_symop_operation_xyz
'x, y, z'
'-x, y+1/2, -z+1/2'
'-x, -y, -z'
'x, -y-1/2, z-1/2'

loop_
_atom_site_label
_atom_site_type_symbol
_atom_site_fract_x
_atom_site_fract_y
_atom_site_fract_z
_atom_site_U_iso_or_equiv
_atom_site_adp_type
_atom_site_occupancy
_atom_site_site_symmetry_order
_atom_site_calc_flag
_atom_site_refinement_flags_posn
_atom_site_refinement_flags_adp
Br1 Br 0.24737(13) 0.0747(2) 0.03451(8) 0.0674(6) Uani 1 1 d . .
Br2 Br 0.23189(14) 0.3655(2) 0.21366(8) 0.0706(6) Uani 1 1 d . .
Br3 Br 0.00080(11) 0.2312(2) 0.11049(8) 0.0584(6) Uani 1 1 d . .
Br4 Br 0.26242(13) -0.0130(2) 0.21803(8) 0.0651(6) Uani 1 1 d . .
Br5 Br 0.48555(17) 0.2400(3) 0.40891(9) 0.0932(8) Uani 1 1 d . .
Br6 Br 0.71712(15) 0.0420(2) 0.47717(10) 0.0869(8) Uani 1 1 d . .
C1 C 0.8020(13) 0.1669(18) 0.4186(9) 0.079(6) Uani 1 1 d . .
H1A H 0.7756 0.1606 0.3710 0.095 Uiso 1 1 calc R U
H1B H 0.7938 0.2644 0.4341 0.095 Uiso 1 1 calc R U
C2 C 0.9225(13) 0.1225(18) 0.4227(7) 0.060(5) Uani 1 1 d . .
H2A H 0.9474 0.1343 0.4703 0.072 Uiso 1 1 calc R U
H2B H 0.9268 0.0220 0.4119 0.072 Uiso 1 1 calc R U
C3 C 1.1153(11) 0.140(2) 0.3901(9) 0.089(7) Uani 1 1 d . .
H3A H 1.1686 0.1828 0.3594 0.134 Uiso 1 1 calc R U
H3B H 1.1139 0.0391 0.3825 0.134 Uiso 1 1 calc R U
H3C H 1.1360 0.1590 0.4374 0.134 Uiso 1 1 calc R U
C4 C 1.0053(14) 0.353(2) 0.3917(9) 0.085(6) Uani 1 1 d . .
H4A H 1.0656 0.3964 0.3668 0.127 Uiso 1 1 calc R U
H4B H 1.0160 0.3664 0.4407 0.127 Uiso 1 1 calc R U
H4C H 0.9359 0.3953 0.3778 0.127 Uiso 1 1 calc R U
C5 C 0.9727(12) 0.181(2) 0.3030(7) 0.090(7) Uani 1 1 d . .
H5A H 0.9071 0.2351 0.2925 0.134 Uiso 1 1 calc R U
H5B H 0.9582 0.0818 0.2942 0.134 Uiso 1 1 calc R U
H5C H 1.0333 0.2119 0.2742 0.134 Uiso 1 1 calc R U
C6 C 0.4060(15) 0.394(2) 0.3654(9) 0.092(7) Uani 1 1 d . .
H6A H 0.4095 0.3851 0.3152 0.110 Uiso 1 1 calc R U
H6B H 0.3282 0.3929 0.3793 0.110 Uiso 1 1 calc R U
C7 C 0.4590(12) 0.528(2) 0.3875(7) 0.080(8) Uani 1 1 d . .
H7A H 0.5387 0.5210 0.3792 0.096 Uiso 1 1 calc R U
H7B H 0.4482 0.5388 0.4372 0.096 Uiso 1 1 calc R U
C8 C 0.4384(12) 0.6574(17) 0.2754(7) 0.068(5) Uani 1 1 d . .
H8A H 0.4069 0.7400 0.2537 0.102 Uiso 1 1 calc R U
H8B H 0.4061 0.5735 0.2553 0.102 Uiso 1 1 calc R U
H8C H 0.5177 0.6565 0.2683 0.102 Uiso 1 1 calc R U
C9 C 0.2887(11) 0.6757(19) 0.3635(8) 0.074(6) Uani 1 1 d . .
H9A H 0.2739 0.6695 0.4124 0.111 Uiso 1 1 calc R U
H9B H 0.2497 0.6011 0.3397 0.111 Uiso 1 1 calc R U
H9C H 0.2637 0.7661 0.3464 0.111 Uiso 1 1 calc R U
C10 C 0.4706(14) 0.7903(19) 0.3809(9) 0.087(7) Uani 1 1 d . .
H10A H 0.5497 0.7843 0.3734 0.130 Uiso 1 1 calc R U
H10B H 0.4559 0.7953 0.4299 0.130 Uiso 1 1 calc R U
H10C H 0.4419 0.8739 0.3586 0.130 Uiso 1 1 calc R U
Cu1 Cu 0.18635(13) 0.1666(2) 0.14232(9) 0.0479(6) Uani 1 1 d . .
N1 N 1.0026(10) 0.2000(16) 0.3762(6) 0.051(4) Uani 1 1 d . .
N2 N 0.4144(10) 0.6606(17) 0.3509(6) 0.055(4) Uani 1 1 d . .

loop_
_atom_site_aniso_label
_atom_site_aniso_U_11
_atom_site_aniso_U_22
_atom_site_aniso_U_33
_atom_site_aniso_U_23
_atom_site_aniso_U_13
_atom_site_aniso_U_12
Br1 0.0581(10) 0.0885(18) 0.0554(11) -0.0072(11) 0.0013(8) 0.0038(11)
Br2 0.0744(12) 0.0658(16) 0.0715(12) -0.0104(10) -0.0244(9) -0.0055(12)
Br3 0.0383(8) 0.0622(15) 0.0745(11) 0.0055(10) -0.0138(7) 0.0030(9)
Br4 0.0580(10) 0.0639(15) 0.0734(12) 0.0172(10) -0.0111(9) 0.0095(11)
Br5 0.1095(16) 0.090(2) 0.0806(14) 0.0238(13) -0.0016(12) 0.0294(16)
Br6 0.0737(13) 0.0962(19) 0.0909(14) 0.0227(13) 0.0160(11) 0.0112(13)
C1 0.083(13) 0.037(13) 0.116(15) 0.027(12) 0.024(12) -0.006(12)
C2 0.070(11) 0.069(15) 0.041(10) 0.003(9) -0.023(8) -0.010(11)
C3 0.038(9) 0.091(19) 0.138(17) -0.009(14) -0.028(10) 0.005(11)
C4 0.095(15) 0.066(18) 0.093(14) -0.006(12) -0.012(11) 0.007(14)
C5 0.067(12) 0.15(2) 0.051(11) -0.021(12) -0.009(9) -0.014(14)
C6 0.070(12) 0.13(2) 0.076(14) -0.010(14) -0.028(10) 0.013(15)
C7 0.047(10) 0.17(2) 0.025(9) 0.029(12) -0.013(7) 0.035(14)
C8 0.076(11) 0.081(16) 0.046(10) 0.017(10) -0.020(8) -0.008(12)
C9 0.043(9) 0.083(16) 0.095(13) 0.016(12) 0.009(9) 0.030(11)
C10 0.085(13) 0.069(17) 0.106(15) -0.023(12) 0.012(11) -0.041(13)
Cu1 0.0389(10) 0.0543(16) 0.0505(12) 0.0032(10) -0.0095(8) 0.0022(11)
N1 0.052(8) 0.050(12) 0.051(8) -0.015(8) -0.005(7) 0.002(8)
N2 0.039(7) 0.075(12) 0.052(9) 0.016(8) -0.010(6) 0.017(8)

loop_
_atom_type_symbol
_atom_type_description
_atom_type_scat_dispersion_real
_atom_type_scat_dispersion_imag
_atom_type_scat_source
C C 0.0033 0.0016 'International Tables Vol C Tables 4.2.6.8 and 6.1.1.4'
H H 0.0000 0.0000 'International Tables Vol C Tables 4.2.6.8 and 6.1.1.4'
N N 0.0061 0.0033 'International Tables Vol C Tables 4.2.6.8 and 6.1.1.4'
Cu Cu 0.3201 1.2651 'International Tables Vol C Tables 4.2.6.8 and 6.1.1.4'
Br Br -0.2901 2.4595 'International Tables Vol C Tables 4.2.6.8 and 6.1.1.4'

loop_
_geom_angle_atom_site_label_1
_geom_angle_atom_site_label_2
_geom_angle_atom_site_label_3
_geom_angle
C2 C1 Br6 107.9(11)
C2 C1 H1A 110.1
Br6 C1 H1A 110.1
C2 C1 H1B 110.1
Br6 C1 H1B 110.1
H1A C1 H1B 108.4
N1 C2 C1 116.6(13)
N1 C2 H2A 108.1
C1 C2 H2A 108.1
N1 C2 H2B 108.1
C1 C2 H2B 108.1
H2A C2 H2B 107.3
N1 C3 H3A 109.5
N1 C3 H3B 109.5
H3A C3 H3B 109.5
N1 C3 H3C 109.5
H3A C3 H3C 109.5
H3B C3 H3C 109.5
N1 C4 H4A 109.5
N1 C4 H4B 109.5
H4A C4 H4B 109.5
N1 C4 H4C 109.5
H4A C4 H4C 109.5
H4B C4 H4C 109.5
N1 C5 H5A 109.5
N1 C5 H5B 109.5
H5A C5 H5B 109.5
N1 C5 H5C 109.5
H5A C5 H5C 109.5
H5B C5 H5C 109.5
C7 C6 Br5 107.8(12)
C7 C6 H6A 110.2
Br5 C6 H6A 110.2
C7 C6 H6B 110.2
Br5 C6 H6B 110.2
H6A C6 H6B 108.5
C6 C7 N2 114.5(13)
C6 C7 H7A 108.6
N2 C7 H7A 108.6
C6 C7 H7B 108.6
N2 C7 H7B 108.6
H7A C7 H7B 107.6
N2 C8 H8A 109.5
N2 C8 H8B 109.5
H8A C8 H8B 109.5
N2 C8 H8C 109.5
H8A C8 H8C 109.5
H8B C8 H8C 109.5
N2 C9 H9A 109.5
N2 C9 H9B 109.5
H9A C9 H9B 109.5
N2 C9 H9C 109.5
H9A C9 H9C 109.5
H9B C9 H9C 109.5
N2 C10 H10A 109.5
N2 C10 H10B 109.5
H10A C10 H10B 109.5
N2 C10 H10C 109.5
H10A C10 H10C 109.5
H10B C10 H10C 109.5
Br1 Cu1 Br3 99.04(9)
Br1 Cu1 Br2 136.19(10)
Br3 Cu1 Br2 99.18(9)
Br1 Cu1 Br4 99.02(9)
Br3 Cu1 Br4 133.33(9)
Br2 Cu1 Br4 96.72(9)
C5 N1 C4 108.9(14)
C5 N1 C3 110.3(12)
C4 N1 C3 108.5(14)
C5 N1 C2 110.9(12)
C4 N1 C2 111.6(13)
C3 N1 C2 106.7(13)
C8 N2 C10 107.8(13)
C8 N2 C7 111.5(12)
C10 N2 C7 109.2(13)
C8 N2 C9 110.5(11)
C10 N2 C9 107.5(13)
C7 N2 C9 110.1(12)

loop_
_geom_bond_atom_site_label_1
_geom_bond_atom_site_label_2
_geom_bond_distance
Br1 Cu1 2.364(2)
Br2 Cu1 2.385(3)
Br3 Cu1 2.383(2)
Br4 Cu1 2.409(3)
Br5 C6 1.927(19)
Br6 C1 1.921(14)
C1 C2 1.504(18)
C1 H1A 0.9700
C1 H1B 0.9700
C2 N1 1.502(17)
C2 H2A 0.9700
C2 H2B 0.9700
C3 N1 1.486(16)
C3 H3A 0.9600
C3 H3B 0.9600
C3 H3C 0.9600
C4 N1 1.469(19)
C4 H4A 0.9600
C4 H4B 0.9600
C4 H4C 0.9600
C5 N1 1.464(16)
C5 H5A 0.9600
C5 H5B 0.9600
C5 H5C 0.9600
C6 C7 1.47(2)
C6 H6A 0.9700
C6 H6B 0.9700
C7 N2 1.53(2)
C7 H7A 0.9700
C7 H7B 0.9700
C8 N2 1.481(15)
C8 H8A 0.9600
C8 H8B 0.9600
C8 H8C 0.9600
C9 N2 1.532(14)
C9 H9A 0.9600
C9 H9B 0.9600
C9 H9C 0.9600
C10 N2 1.509(18)
C10 H10A 0.9600
C10 H10B 0.9600
C10 H10C 0.9600

loop_
_geom_hbond_atom_site_label_D
_geom_hbond_atom_site_label_H
_geom_hbond_atom_site_label_A
_geom_hbond_distance_DH
_geom_hbond_distance_HA
_geom_hbond_distance_DA
_geom_hbond_angle_DHA
_geom_hbond_site_symmetry_A
C3 H3C Br6 0.96 3.06 3.670(17) 122.8 3_756
C4 H4C Br4 0.96 3.13 4.039(17) 159.4 2_655
C5 H5C Br2 0.96 3.02 3.954(15) 165.1 1_655
C5 H5B Br2 0.96 3.06 3.860(17) 142.0 2_645
C5 H5A Br4 0.96 3.13 4.051(18) 161.9 2_655
C2 H2A Br3 0.97 3.05 3.978(14) 161.5 4_666
C2 H2B Br3 0.97 2.90 3.850(17) 165.3 2_645
C1 H1B Br1 0.97 3.02 3.987(18) 172.7 2_655
C8 H8C Br4 0.96 3.09 3.927(15) 146.7 2_655
C8 H8B Br2 0.96 2.97 3.881(15) 158.9 .
C8 H8A Br4 0.96 2.98 3.909(15) 163.9 1_565
C7 H7A Br1 0.97 3.09 3.846(15) 135.6 2_655
C7 H7A Br4 0.97 3.05 3.927(14) 151.4 2_655
C6 H6A Br2 0.97 2.89 3.595(18) 130.2 .
C6 H6A Br2 0.97 2.89 3.595(18) 130.2 .
C7 H7A Br4 0.97 3.05 3.927(14) 151.4 2_655
C7 H7A Br1 0.97 3.09 3.846(15) 135.6 2_655
C8 H8A Br4 0.96 2.98 3.909(15) 163.9 1_565
C8 H8B Br2 0.96 2.97 3.881(15) 158.9 .
C8 H8C Br4 0.96 3.09 3.927(15) 146.7 2_655
C10 H10B Br6 0.96 3.14 3.875(16) 134.9 3_666
C1 H1B Br1 0.97 3.02 3.987(18) 172.7 2_655
C2 H2B Br3 0.97 2.90 3.850(17) 165.3 2_645
C2 H2A Br3 0.97 3.05 3.978(14) 161.5 4_666
C5 H5A Br4 0.96 3.13 4.051(18) 161.9 2_655
C5 H5B Br2 0.96 3.06 3.860(17) 142.0 2_645
C5 H5C Br2 0.96 3.02 3.954(15) 165.1 1_655
C4 H4C Br4 0.96 3.13 4.039(17) 159.4 2_655
C3 H3C Br6 0.96 3.06 3.670(17) 122.8 3_756
